data_2214451
loop_
_publ_author_name
'Lv, Yang-Xiao'
'Ling, Yun'
'Li, Huan'
'Zhang, Lei'

_publ_section_title
;Bis(2,2'-bipyridine-\k^2^<i>N</i>,<i>N</i>')(carbonato-\k^2^<i>O</i>,<i>O</i>')cobalt(III)
 trifluoromethanesulfonate
;
_journal_coeditor_code XU2269
_journal_issue 7
_journal_name_full 'Acta Crystallographica Section E'
_journal_page_first m1906
_journal_page_last m1907
_journal_paper_doi 10.1107/S1600536807028516
_journal_volume 63
_journal_year 2007
_chemical_formula_iupac '[Co (C O3) (C10 H8 N2)2] (C F3 O3 S1)'
_chemical_formula_moiety 'C21 H16 Co N4 O3 +, C F3 O3 S -'
_chemical_formula_sum 'C22 H16 Co F3 N4 O6 S'
_chemical_formula_weight 580.38
_chemical_name_systematic
;
Bis(2,2'-bipyridine-\k^2^N,N')(carbonato-\k^2^O,O')cobalt(III)
trifluoromethanesulfonate
;
_space_group_IT_number 2
_symmetry_cell_setting triclinic
_symmetry_space_group_name_Hall '-P 1'
_symmetry_space_group_name_H-M 'P -1'
_atom_sites_solution_hydrogens geom
_atom_sites_solution_primary direct
_atom_sites_solution_secondary difmap
_audit_creation_method SHELXL-97
_cell_angle_alpha 95.668(6)
_cell_angle_beta 94.203(5)
_cell_angle_gamma 90.046(6)
_cell_formula_units_Z 2
_cell_length_a 7.115(3)
_cell_length_b 11.054(5)
_cell_length_c 14.543(6)
_cell_measurement_reflns_used 1120
_cell_measurement_temperature 293(2)
_cell_measurement_theta_max 22.10
_cell_measurement_theta_min 2.44
_cell_volume 1135.1(8)
_computing_cell_refinement 'SAINT (Bruker, 1999)'
_computing_data_collection 'SMART (Bruker, 1998)'
_computing_data_reduction SAINT
_computing_molecular_graphics 'SHELXTL (Bruker, 1998)'
_computing_publication_material SHELXTL
_computing_structure_refinement 'SHELXL97 (Sheldrick, 1997)'
_computing_structure_solution 'SHELXS97 (Sheldrick, 1997)'
_diffrn_ambient_temperature 293(2)
_diffrn_measured_fraction_theta_full 0.98
_diffrn_measured_fraction_theta_max 0.98
_diffrn_measurement_device_type 'Bruker APEXII CCD area-detector'
_diffrn_measurement_method '\f and \w'
_diffrn_radiation_monochromator graphite
_diffrn_radiation_source 'fine-focus sealed tube'
_diffrn_radiation_type MoK\a
_diffrn_radiation_wavelength 0.71073
_diffrn_reflns_av_R_equivalents 0.029
_diffrn_reflns_av_sigmaI/netI 0.080
_diffrn_reflns_limit_h_max 8
_diffrn_reflns_limit_h_min -8
_diffrn_reflns_limit_k_max 13
_diffrn_reflns_limit_k_min -6
_diffrn_reflns_limit_l_max 17
_diffrn_reflns_limit_l_min -17
_diffrn_reflns_number 6004
_diffrn_reflns_theta_full 25.0
_diffrn_reflns_theta_max 25.0
_diffrn_reflns_theta_min 1.8
_diffrn_standards_interval_count 0
_diffrn_standards_interval_time 0
_diffrn_standards_number 0
_exptl_absorpt_coefficient_mu 0.922
_exptl_absorpt_correction_T_max 0.921
_exptl_absorpt_correction_T_min 0.874
_exptl_absorpt_correction_type multi-scan
_exptl_absorpt_process_details '(SADABS; Sheldrick, 1996)'
_exptl_crystal_colour RED
_exptl_crystal_density_diffrn 1.698
_exptl_crystal_description BLOCK
_exptl_crystal_F_000 588
_exptl_crystal_size_max 0.25
_exptl_crystal_size_mid 0.12
_exptl_crystal_size_min 0.10
_refine_diff_density_max 0.57
_refine_diff_density_min -0.53
_refine_ls_extinction_method none
_refine_ls_goodness_of_fit_ref 1.047
_refine_ls_hydrogen_treatment constr
_refine_ls_matrix_type full
_refine_ls_number_parameters 334
_refine_ls_number_reflns 3928
_refine_ls_number_restraints 0
_refine_ls_restrained_S_all 1.047
_refine_ls_R_factor_all 0.090
_refine_ls_R_factor_gt 0.053
_refine_ls_shift/su_max 0.001
_refine_ls_shift/su_mean 0.000
_refine_ls_structure_factor_coef Fsqd
_refine_ls_weighting_details 'calc w=1/[\s^2^(Fo^2^)+(0.0368P)^2^+1.2958P] where P=(Fo^2^+2Fc^2^)/3'
_refine_ls_weighting_scheme calc
_refine_ls_wR_factor_gt 0.119
_refine_ls_wR_factor_ref 0.137
_reflns_number_gt 2647
_reflns_number_total 3928
_reflns_threshold_expression I>2\s(I)
_cod_data_source_file xu2269.cif
_cod_data_source_block I
_cod_depositor_comments
;
The following automatic conversions were performed:
'_symmetry_cell_setting' value 'Triclinic' changed to 'triclinic'
according to '/home/saulius/struct/CIF-dictionaries/cif_core.dic'
dictionary named 'cif_core.dic' version 2.4.1 from 2010-06-29.

Automatic conversion script
Id: cif_fix_enum 1527 2010-12-29 10:47:43Z saulius 

The following automatic conversions were performed:

'_symmetry_cell_setting' value 'Triclinic' changed to 'triclinic'
according to /home/saulius/struct/CIF-dictionaries/cif_core.dic
dictionary named 'cif_core.dic' version 2.4.1 from 2010-06-29.

Automatic conversion script
Id: cif_fix_values 1715 2011-07-08 13:25:40Z adriana 
;
_cod_database_code 2214451
_cod_database_fobs_code 2214451

loop_
_symmetry_equiv_pos_as_xyz
'x, y, z'
'-x, -y, -z'

loop_
_atom_site_type_symbol
_atom_site_label
_atom_site_fract_x
_atom_site_fract_y
_atom_site_fract_z
_atom_site_U_iso_or_equiv
_atom_site_adp_type
_atom_site_calc_flag
_atom_site_refinement_flags
_atom_site_occupancy
Co Co1 0.53111(8) 0.76556(6) 0.87210(4) 0.0400(2) Uani d . 1
O O1 0.9665(5) 0.7961(4) 1.0058(2) 0.0663(10) Uani d . 1
O O2 0.7420(4) 0.6829(3) 0.9198(2) 0.0493(8) Uani d . 1
O O3 0.7106(4) 0.8768(3) 0.9342(2) 0.0458(8) Uani d . 1
N N1 0.4185(5) 0.7458(3) 0.9855(2) 0.0397(9) Uani d . 1
N N2 0.3808(5) 0.6222(3) 0.8281(2) 0.0432(9) Uani d . 1
N N3 0.3506(5) 0.8790(3) 0.8257(2) 0.0425(9) Uani d . 1
N N4 0.6441(5) 0.7825(3) 0.7580(3) 0.0456(9) Uani d . 1
C C1 0.7991(7) 0.7255(5) 0.7293(4) 0.0583(13) Uani d . 1
H H1 0.8549 0.6672 0.7641 0.070 Uiso calc R 1
C C2 0.8765(8) 0.7509(6) 0.6505(4) 0.0705(16) Uani d . 1
H H2 0.9836 0.7100 0.6318 0.085 Uiso calc R 1
C C3 0.7959(9) 0.8373(6) 0.5987(4) 0.0752(18) Uani d . 1
H H3 0.8489 0.8563 0.5453 0.090 Uiso calc R 1
C C4 0.6367(8) 0.8951(5) 0.6266(3) 0.0641(15) Uani d . 1
H H4 0.5794 0.9532 0.5920 0.077 Uiso calc R 1
C C5 0.5618(7) 0.8662(4) 0.7070(3) 0.0471(12) Uani d . 1
C C6 0.3905(6) 0.9196(4) 0.7445(3) 0.0454(11) Uani d . 1
C C7 0.2779(8) 1.0020(5) 0.7022(4) 0.0582(13) Uani d . 1
H H7 0.3074 1.0288 0.6463 0.070 Uiso calc R 1
C C8 0.1204(8) 1.0438(5) 0.7445(4) 0.0653(15) Uani d . 1
H H8 0.0413 1.0990 0.7170 0.078 Uiso calc R 1
C C9 0.0802(7) 1.0038(5) 0.8275(4) 0.0618(14) Uani d . 1
H H9 -0.0250 1.0321 0.8572 0.074 Uiso calc R 1
C C10 0.1985(6) 0.9213(4) 0.8657(3) 0.0505(12) Uani d . 1
H H10 0.1713 0.8940 0.9218 0.061 Uiso calc R 1
C C11 0.3564(7) 0.5689(5) 0.7410(3) 0.0563(13) Uani d . 1
H H11 0.4067 0.6063 0.6937 0.068 Uiso calc R 1
C C12 0.2604(8) 0.4618(5) 0.7194(4) 0.0678(16) Uani d . 1
H H12 0.2447 0.4275 0.6582 0.081 Uiso calc R 1
C C13 0.1873(7) 0.4052(5) 0.7887(4) 0.0644(15) Uani d . 1
H H13 0.1231 0.3316 0.7752 0.077 Uiso calc R 1
C C14 0.2100(7) 0.4589(5) 0.8791(4) 0.0544(13) Uani d . 1
H H14 0.1615 0.4219 0.9271 0.065 Uiso calc R 1
C C15 0.3056(6) 0.5680(4) 0.8965(3) 0.0410(11) Uani d . 1
C C16 0.3330(6) 0.6378(4) 0.9882(3) 0.0390(10) Uani d . 1
C C17 0.2752(6) 0.6004(4) 1.0690(3) 0.0469(11) Uani d . 1
H H17 0.2198 0.5242 1.0695 0.056 Uiso calc R 1
C C18 0.3008(7) 0.6775(5) 1.1488(3) 0.0539(13) Uani d . 1
H H18 0.2643 0.6540 1.2046 0.065 Uiso calc R 1
C C19 0.3809(7) 0.7896(5) 1.1453(3) 0.0551(13) Uani d . 1
H H19 0.3952 0.8441 1.1984 0.066 Uiso calc R 1
C C20 0.4394(6) 0.8207(5) 1.0638(3) 0.0481(12) Uani d . 1
H H20 0.4956 0.8964 1.0624 0.058 Uiso calc R 1
C C21 0.3001(11) 0.6267(7) 0.4529(5) 0.087(2) Uani d . 1
C C22 0.8195(7) 0.7871(5) 0.9570(3) 0.0483(12) Uani d . 1
S S1 0.2292(3) 0.77396(14) 0.42698(10) 0.0751(5) Uani d . 1
F F1 0.4729(8) 0.6320(6) 0.4945(5) 0.194(3) Uani d . 1
F F2 0.1955(10) 0.5801(5) 0.5083(4) 0.174(3) Uani d . 1
F F3 0.3080(8) 0.5490(4) 0.3809(3) 0.1387(18) Uani d . 1
O O4 0.2291(6) 0.8439(5) 0.5120(3) 0.1022(15) Uani d . 1
O O5 0.0497(10) 0.7494(5) 0.3834(5) 0.189(4) Uani d . 1
O O6 0.3662(13) 0.8078(5) 0.3710(4) 0.197(4) Uani d . 1

loop_
_atom_site_aniso_label
_atom_site_aniso_U_11
_atom_site_aniso_U_22
_atom_site_aniso_U_33
_atom_site_aniso_U_12
_atom_site_aniso_U_13
_atom_site_aniso_U_23
Co1 0.0416(4) 0.0350(4) 0.0438(4) 0.0002(3) 0.0041(3) 0.0059(3)
O1 0.047(2) 0.087(3) 0.065(2) 0.0043(19) -0.0060(18) 0.011(2)
O2 0.0482(18) 0.0407(19) 0.060(2) 0.0047(15) 0.0050(15) 0.0114(16)
O3 0.0435(17) 0.0426(19) 0.0517(18) -0.0034(15) 0.0007(14) 0.0080(15)
N1 0.037(2) 0.038(2) 0.044(2) 0.0002(17) 0.0006(16) 0.0049(18)
N2 0.044(2) 0.041(2) 0.044(2) -0.0018(18) 0.0034(17) 0.0033(18)
N3 0.042(2) 0.042(2) 0.044(2) -0.0042(18) 0.0030(17) 0.0085(18)
N4 0.047(2) 0.040(2) 0.050(2) 0.0001(19) 0.0070(18) 0.0054(19)
C1 0.055(3) 0.058(3) 0.062(3) 0.011(3) 0.016(3) 0.001(3)
C2 0.065(4) 0.083(4) 0.064(4) -0.002(3) 0.027(3) -0.004(3)
C3 0.072(4) 0.103(5) 0.052(3) -0.010(4) 0.022(3) 0.006(3)
C4 0.074(4) 0.071(4) 0.049(3) -0.008(3) 0.007(3) 0.013(3)
C5 0.053(3) 0.045(3) 0.042(3) -0.014(2) 0.003(2) 0.000(2)
C6 0.051(3) 0.038(3) 0.046(3) -0.006(2) -0.005(2) 0.005(2)
C7 0.074(4) 0.047(3) 0.052(3) 0.000(3) -0.005(3) 0.009(3)
C8 0.072(4) 0.047(3) 0.073(4) 0.009(3) -0.022(3) 0.005(3)
C9 0.053(3) 0.060(4) 0.070(4) 0.010(3) -0.003(3) 0.000(3)
C10 0.047(3) 0.052(3) 0.053(3) 0.003(2) 0.001(2) 0.005(2)
C11 0.064(3) 0.055(3) 0.048(3) -0.006(3) 0.004(2) -0.002(3)
C12 0.076(4) 0.066(4) 0.057(3) -0.018(3) 0.001(3) -0.012(3)
C13 0.062(3) 0.051(3) 0.077(4) -0.014(3) -0.003(3) -0.002(3)
C14 0.053(3) 0.046(3) 0.065(3) -0.008(2) 0.005(2) 0.008(3)
C15 0.035(2) 0.037(3) 0.052(3) 0.002(2) 0.002(2) 0.009(2)
C16 0.031(2) 0.039(3) 0.048(3) 0.0063(19) -0.0009(19) 0.008(2)
C17 0.048(3) 0.041(3) 0.054(3) -0.001(2) 0.007(2) 0.013(2)
C18 0.051(3) 0.066(4) 0.048(3) 0.004(3) 0.011(2) 0.017(3)
C19 0.054(3) 0.065(4) 0.045(3) -0.002(3) 0.004(2) -0.002(3)
C20 0.049(3) 0.049(3) 0.046(3) -0.004(2) 0.004(2) 0.003(2)
C21 0.108(6) 0.083(5) 0.073(4) 0.016(4) 0.014(4) 0.010(4)
C22 0.046(3) 0.057(3) 0.045(3) 0.002(3) 0.010(2) 0.014(2)
S1 0.1093(13) 0.0584(10) 0.0538(8) -0.0008(9) -0.0114(8) 0.0005(7)
F1 0.145(5) 0.146(5) 0.273(8) 0.056(4) -0.081(5) 0.002(5)
F2 0.258(7) 0.129(4) 0.163(5) 0.031(4) 0.107(5) 0.078(4)
F3 0.222(5) 0.069(3) 0.125(4) 0.021(3) 0.047(4) -0.015(3)
O4 0.097(3) 0.107(4) 0.091(3) 0.011(3) 0.000(2) -0.042(3)
O5 0.210(7) 0.094(4) 0.230(7) 0.015(4) -0.175(6) -0.009(4)
O6 0.374(11) 0.085(4) 0.153(5) -0.046(5) 0.164(7) 0.005(4)

loop_
_atom_type_symbol
_atom_type_description
_atom_type_scat_dispersion_real
_atom_type_scat_dispersion_imag
_atom_type_scat_source
C C 0.0033 0.0016 'International Tables Vol C Tables 4.2.6.8 and 6.1.1.4'
H H 0.0000 0.0000 'International Tables Vol C Tables 4.2.6.8 and 6.1.1.4'
N N 0.0061 0.0033 'International Tables Vol C Tables 4.2.6.8 and 6.1.1.4'
O O 0.0106 0.0060 'International Tables Vol C Tables 4.2.6.8 and 6.1.1.4'
S S 0.1246 0.1234 'International Tables Vol C Tables 4.2.6.8 and 6.1.1.4'
F F 0.0171 0.0103 'International Tables Vol C Tables 4.2.6.8 and 6.1.1.4'
Co Co 0.3494 0.9721 'International Tables Vol C Tables 4.2.6.8 and 6.1.1.4'

loop_
_geom_angle_atom_site_label_1
_geom_angle_atom_site_label_2
_geom_angle_atom_site_label_3
_geom_angle
_geom_angle_publ_flag
O2 Co1 O3 69.39(14) yes
O2 Co1 N1 87.40(14) yes
O3 Co1 N1 91.32(14) yes
O2 Co1 N4 92.14(15) yes
O3 Co1 N4 89.29(14) yes
N1 Co1 N4 179.06(16) yes
O2 Co1 N3 167.98(14) yes
O3 Co1 N3 99.30(15) yes
N1 Co1 N3 97.16(15) yes
N4 Co1 N3 83.45(16) yes
O2 Co1 N2 96.67(15) yes
O3 Co1 N2 165.10(14) yes
N1 Co1 N2 82.56(15) yes
N4 Co1 N2 96.68(15) yes
N3 Co1 N2 94.95(16) yes
C22 O2 Co1 90.7(3) ?
C22 O3 Co1 90.8(3) ?
C20 N1 C16 118.2(4) ?
C20 N1 Co1 126.3(3) ?
C16 N1 Co1 114.8(3) ?
C11 N2 C15 118.6(4) ?
C11 N2 Co1 127.5(3) ?
C15 N2 Co1 113.7(3) ?
C10 N3 C6 118.6(4) ?
C10 N3 Co1 127.1(3) ?
C6 N3 Co1 114.3(3) ?
C1 N4 C5 119.2(4) ?
C1 N4 Co1 126.2(3) ?
C5 N4 Co1 114.4(3) ?
N4 C1 C2 121.7(5) ?
N4 C1 H1 119.2 ?
C2 C1 H1 119.2 ?
C1 C2 C3 119.7(5) ?
C1 C2 H2 120.2 ?
C3 C2 H2 120.2 ?
C4 C3 C2 119.3(5) ?
C4 C3 H3 120.4 ?
C2 C3 H3 120.4 ?
C3 C4 C5 119.2(6) ?
C3 C4 H4 120.4 ?
C5 C4 H4 120.4 ?
N4 C5 C4 120.9(5) ?
N4 C5 C6 114.0(4) ?
C4 C5 C6 125.1(5) ?
N3 C6 C7 122.0(5) ?
N3 C6 C5 113.6(4) ?
C7 C6 C5 124.4(5) ?
C6 C7 C8 118.4(5) ?
C6 C7 H7 120.8 ?
C8 C7 H7 120.8 ?
C7 C8 C9 119.9(5) ?
C7 C8 H8 120.1 ?
C9 C8 H8 120.1 ?
C10 C9 C8 118.6(5) ?
C10 C9 H9 120.7 ?
C8 C9 H9 120.7 ?
N3 C10 C9 122.5(5) ?
N3 C10 H10 118.7 ?
C9 C10 H10 118.7 ?
N2 C11 C12 122.4(5) ?
N2 C11 H11 118.8 ?
C12 C11 H11 118.8 ?
C11 C12 C13 119.3(5) ?
C11 C12 H12 120.4 ?
C13 C12 H12 120.4 ?
C12 C13 C14 119.4(5) ?
C12 C13 H13 120.3 ?
C14 C13 H13 120.3 ?
C15 C14 C13 118.7(5) ?
C15 C14 H14 120.6 ?
C13 C14 H14 120.6 ?
N2 C15 C14 121.6(4) ?
N2 C15 C16 113.8(4) ?
C14 C15 C16 124.6(4) ?
N1 C16 C17 122.2(4) ?
N1 C16 C15 113.0(4) ?
C17 C16 C15 124.8(4) ?
C18 C17 C16 118.7(4) ?
C18 C17 H17 120.7 ?
C16 C17 H17 120.7 ?
C19 C18 C17 119.1(4) ?
C19 C18 H18 120.4 ?
C17 C18 H18 120.4 ?
C20 C19 C18 119.6(5) ?
C20 C19 H19 120.2 ?
C18 C19 H19 120.2 ?
N1 C20 C19 122.1(4) ?
N1 C20 H20 118.9 ?
C19 C20 H20 118.9 ?
F2 C21 F3 107.2(7) ?
F2 C21 F1 106.1(7) ?
F3 C21 F1 105.7(7) ?
F2 C21 S1 113.5(5) ?
F3 C21 S1 114.1(5) ?
F1 C21 S1 109.7(6) ?
O1 C22 O3 126.4(5) ?
O1 C22 O2 124.7(5) ?
O3 C22 O2 109.0(4) ?
O6 S1 O4 114.1(4) ?
O6 S1 O5 116.3(5) ?
O4 S1 O5 114.1(4) ?
O6 S1 C21 103.3(4) ?
O4 S1 C21 105.7(3) ?
O5 S1 C21 101.1(4) ?

loop_
_geom_bond_atom_site_label_1
_geom_bond_atom_site_label_2
_geom_bond_distance
_geom_bond_publ_flag
Co1 O2 1.882(3) yes
Co1 O3 1.889(3) yes
Co1 N1 1.917(4) yes
Co1 N2 1.940(4) yes
Co1 N3 1.929(4) yes
Co1 N4 1.922(4) yes
O1 C22 1.218(5) ?
O2 C22 1.325(6) ?
O3 C22 1.312(6) ?
N1 C20 1.338(5) ?
N1 C16 1.345(5) ?
N2 C11 1.343(6) ?
N2 C15 1.352(5) ?
N3 C10 1.330(6) ?
N3 C6 1.352(5) ?
N4 C1 1.343(6) ?
N4 C5 1.350(6) ?
C1 C2 1.360(7) ?
C1 H1 0.9300 ?
C2 C3 1.374(8) ?
C2 H2 0.9300 ?
C3 C4 1.369(8) ?
C3 H3 0.9300 ?
C4 C5 1.384(6) ?
C4 H4 0.9300 ?
C5 C6 1.473(7) ?
C6 C7 1.375(7) ?
C7 C8 1.375(7) ?
C7 H7 0.9300 ?
C8 C9 1.376(7) ?
C8 H8 0.9300 ?
C9 C10 1.371(7) ?
C9 H9 0.9300 ?
C10 H10 0.9300 ?
C11 C12 1.364(7) ?
C11 H11 0.9300 ?
C12 C13 1.370(7) ?
C12 H12 0.9300 ?
C13 C14 1.387(7) ?
C13 H13 0.9300 ?
C14 C15 1.377(6) ?
C14 H14 0.9300 ?
C15 C16 1.473(6) ?
C16 C17 1.374(6) ?
C17 C18 1.372(7) ?
C17 H17 0.9300 ?
C18 C19 1.371(7) ?
C18 H18 0.9300 ?
C19 C20 1.360(6) ?
C19 H19 0.9300 ?
C20 H20 0.9300 ?
C21 F2 1.280(7) ?
C21 F3 1.291(7) ?
C21 F1 1.329(8) ?
C21 S1 1.773(7) ?
S1 O6 1.389(6) ?
S1 O4 1.392(4) ?
S1 O5 1.398(5) ?

loop_
_geom_hbond_atom_site_label_D
_geom_hbond_atom_site_label_H
_geom_hbond_atom_site_label_A
_geom_hbond_site_symmetry_A
_geom_hbond_distance_DH
_geom_hbond_distance_HA
_geom_hbond_distance_DA
_geom_hbond_angle_DHA
_geom_hbond_publ_flag
C8 H8 O5 2_576 0.930 2.390 3.266(9) 157 yes
C10 H10 O1 1_455 0.930 2.300 3.137(6) 149 yes
C17 H17 O2 2_667 0.930 2.320 3.155(6) 148 yes
